data_2005276
loop_
_publ_author_name
'Dastidar, P.'
'Goldberg, I.'

_publ_section_title
;
 Zinc--<i>meso</i>-tetra-<i>p</i>-tolylporphyrin and its Chlorotoluene
 Channel-Type Clathrate with \p--\p and C---H&#x00B7;&#x00B7;&#x00B7;\p
 Interaction Modes Stabilizing the Porphyrin Host Lattice
;
_journal_issue 8
_journal_name_full 'Acta Crystallographica Section C'
_journal_page_first 1976
_journal_page_last 1980
_journal_paper_doi 10.1107/S0108270196002338
_journal_volume 52
_journal_year 1996
_chemical_formula_iupac '[Zn (C48 H36 N4]'
_chemical_formula_moiety 'C48 H36 N4 Zn'
_chemical_formula_sum 'C48 H36 N4 Zn'
_chemical_formula_weight 734.22
_chemical_melting_point_gt 640.15
_chemical_name_systematic
;
 Zinc-meso-tetra-p-tolylporphyrin
;
_space_group_IT_number 14
_symmetry_cell_setting monoclinic
_symmetry_space_group_name_Hall '-P 2yn'
_symmetry_space_group_name_H-M 'P 1 21/n 1'
_audit_creation_method SHELXL
_cell_angle_alpha 90.00(2)
_cell_angle_beta 99.12(2)
_cell_angle_gamma 90.00(2)
_cell_formula_units_Z 2
_cell_length_a 9.942(2)
_cell_length_b 9.245(2)
_cell_length_c 20.982(4)
_cell_measurement_reflns_used 25
_cell_measurement_temperature 297(2)
_cell_measurement_theta_max 10.5
_cell_measurement_theta_min 7.2
_cell_volume 1904.2(7)
_computing_cell_refinement 'CAD-4 Software'
_computing_data_collection 'CAD-4 Software (Enraf-Nonius, 1989)'
_computing_data_reduction 'CADINT - locally developed software'
_computing_molecular_graphics 'ORTEPII (Johnson, 1976)'
_computing_publication_material 'SHELXL93 (Sheldrick, 1993), PARST (Nardelli, 1983)'
_computing_structure_refinement 'SHELXL93 (Sheldrick, 1993)'
_computing_structure_solution 'SHELXS86 (Sheldrick, 1990)'
_diffrn_ambient_temperature 297(2)
_diffrn_measurement_device 'Enraf-Nonius CAD-4 diffractometer'
_diffrn_measurement_method \w/2\q
_diffrn_radiation_monochromator graphite
_diffrn_radiation_source 'fine-focus sealed tube'
_diffrn_radiation_type MoK\a
_diffrn_radiation_wavelength 0.71070
_diffrn_reflns_av_R_equivalents 0.0551
_diffrn_reflns_av_sigmaI/netI 0.0594
_diffrn_reflns_limit_h_max 11
_diffrn_reflns_limit_h_min -11
_diffrn_reflns_limit_k_max 10
_diffrn_reflns_limit_k_min 0
_diffrn_reflns_limit_l_max 24
_diffrn_reflns_limit_l_min 0
_diffrn_reflns_number 3157
_diffrn_reflns_theta_max 24.99
_diffrn_reflns_theta_min 1.97
_diffrn_standards_decay_% 2
_diffrn_standards_interval_time 90
_diffrn_standards_number 3
_exptl_absorpt_coefficient_mu 0.684
_exptl_absorpt_correction_type none
_exptl_crystal_colour dark
_exptl_crystal_density_diffrn 1.281
_exptl_crystal_density_meas 1.27
_exptl_crystal_density_method floatation
_exptl_crystal_description prisms
_exptl_crystal_F_000 764
_exptl_crystal_size_max 0.40
_exptl_crystal_size_mid 0.20
_exptl_crystal_size_min 0.20
_refine_diff_density_max 0.45
_refine_diff_density_min -0.55
_refine_ls_extinction_method none
_refine_ls_goodness_of_fit_all 1.012
_refine_ls_goodness_of_fit_obs 1.034
_refine_ls_hydrogen_treatment noref
_refine_ls_matrix_type full
_refine_ls_number_parameters 241
_refine_ls_number_reflns 2999
_refine_ls_number_restraints 0
_refine_ls_restrained_S_all 1.012
_refine_ls_restrained_S_obs 1.034
_refine_ls_R_factor_all 0.0594
_refine_ls_R_factor_obs 0.0473
_refine_ls_shift/esd_max 0.005
_refine_ls_shift/esd_mean 0.001
_refine_ls_structure_factor_coef Fsqd
_refine_ls_weighting_details 'w = 1/[\s^2^(Fo^2^)+(0.1000P)^2^] where P=(Fo^2^+2Fc^2^)/3'
_refine_ls_weighting_scheme calc
_refine_ls_wR_factor_all 0.1461
_refine_ls_wR_factor_obs 0.1352
_reflns_number_observed 2490
_reflns_number_total 2999
_reflns_observed_criterion >2sigma(I)
_cod_data_source_file mu1248.cif
_cod_data_source_block 1
_cod_depositor_comments
;
The following automatic conversions were performed:

'_chemical_melting_point' tag was changed to
'_chemical_melting_point_gt' since the value was specified 'more
than' ('>') a certain temperature. The value '> 367_C' was changed to
'640.15' - it was converted from degrees Celsius(C) to Kelvins(K).

Automatic conversion script
Id: cif_fix_values 1715 2011-07-08 13:25:40Z adriana 

The following automatic conversions were performed:

'_refine_ls_weighting_scheme' value 'calc w =
1/[\s^2^(Fo^2^)+(0.1000P)^2^] where P=(Fo^2^+2Fc^2^)/3' was changed
to 'calc'. New tag '_refine_ls_weighting_details' was created. The
value of the new tag was set to 'w = 1/[\s^2^(Fo^2^)+(0.1000P)^2^]
where P=(Fo^2^+2Fc^2^)/3'.

Automatic conversion script
Id: cif_fix_values 3143 2015-03-26 13:38:13Z robertas 
;
_cod_original_sg_symbol_H-M 'P 21/n'
_cod_database_code 2005276

loop_
_symmetry_equiv_pos_as_xyz
'x, y, z'
'-x+1/2, y+1/2, -z+1/2'
'-x, -y, -z'
'x-1/2, -y-1/2, z-1/2'

loop_
_atom_site_aniso_label
_atom_site_aniso_U_11
_atom_site_aniso_U_22
_atom_site_aniso_U_33
_atom_site_aniso_U_12
_atom_site_aniso_U_13
_atom_site_aniso_U_23
N1 0.054(2) 0.0395(14) 0.0363(14) 0.0046(13) 0.0083(12) 0.0008(11)
N2 0.059(2) 0.0398(15) 0.0344(14) 0.0061(13) 0.0092(12) 0.0003(12)
C3 0.056(2) 0.041(2) 0.042(2) 0.003(2) 0.0109(15) -0.0017(14)
C4 0.051(2) 0.040(2) 0.045(2) 0.0023(15) 0.0077(15) -0.0025(15)
C5 0.054(2) 0.040(2) 0.041(2) 0.0064(15) 0.0071(15) -0.0013(14)
C6 0.070(2) 0.046(2) 0.048(2) 0.016(2) 0.005(2) -0.001(2)
C7 0.076(2) 0.048(2) 0.041(2) 0.017(2) 0.002(2) 0.005(2)
C8 0.059(2) 0.042(2) 0.034(2) 0.001(2) 0.0040(14) 0.0025(14)
C9 0.057(2) 0.042(2) 0.036(2) 0.001(2) 0.0067(14) 0.0024(14)
C10 0.063(2) 0.043(2) 0.032(2) 0.000(2) 0.0101(14) -0.0006(14)
C11 0.081(3) 0.054(2) 0.038(2) 0.013(2) 0.012(2) 0.002(2)
C12 0.079(2) 0.054(2) 0.043(2) 0.018(2) 0.015(2) -0.001(2)
C13 0.054(2) 0.043(2) 0.038(2) 0.006(2) 0.0052(14) -0.0059(14)
C14 0.061(2) 0.053(2) 0.072(3) 0.006(2) 0.017(2) -0.001(2)
C15 0.061(2) 0.085(3) 0.076(3) 0.014(2) 0.021(2) -0.013(2)
C16 0.071(3) 0.059(2) 0.063(3) 0.020(2) 0.002(2) -0.014(2)
C17 0.077(3) 0.042(2) 0.059(2) 0.001(2) 0.002(2) -0.010(2)
C18 0.060(2) 0.050(2) 0.053(2) 0.003(2) 0.008(2) -0.005(2)
C19 0.118(4) 0.080(4) 0.138(5) 0.037(3) 0.025(4) -0.036(3)
C20 0.062(2) 0.039(2) 0.037(2) 0.009(2) 0.006(2) 0.0021(14)
C21 0.073(2) 0.067(2) 0.047(2) -0.011(2) 0.000(2) 0.010(2)
C22 0.091(3) 0.061(2) 0.051(2) -0.006(2) 0.013(2) 0.015(2)
C23 0.082(3) 0.048(2) 0.038(2) 0.021(2) 0.004(2) 0.000(2)
C24 0.071(2) 0.069(2) 0.044(2) 0.003(2) -0.007(2) -0.003(2)
C25 0.071(2) 0.061(2) 0.045(2) -0.001(2) 0.008(2) 0.000(2)
C26 0.112(4) 0.081(3) 0.048(2) 0.023(3) 0.009(2) 0.016(2)
Zn27 0.0550(3) 0.0354(3) 0.0327(3) 0.0039(2) 0.0079(2) 0.0010(2)

loop_
_atom_site_label
_atom_site_occupancy
_atom_site_fract_x
_atom_site_fract_y
_atom_site_fract_z
_atom_site_U_iso_or_equiv
_atom_site_thermal_displace_type
_atom_site_calc_flag
_atom_site_refinement_flags
_atom_site_type_symbol
N1 1 -.0955(3) .1761(3) -.0437(1) .0432(6) Uani d . N
N2 1 .0452(3) -.0703(3) -.0866(1) .0442(6) Uani d . N
C3 1 .1122(3) -0.1960(3) -.0980(2) .0457(8) Uani d . C
C4 1 -0.1643(3) .2979(3) .0513(2) .0451(8) Uani d . C
C5 1 -0.1574(3) .2855(4) -.0152(2) .0447(8) Uani d . C
C6 1 -0.2176(4) .3862(4) -.0636(2) .0551(9) Uani d . C
H6 1 -0.2650(4) .4699(4) -.0566(2) .066 Uiso calc R H
C7 1 -0.1927(4) .3366(4) -0.1211(2) .0556(9) Uani d . C
H7 1 -0.2201(4) .3796(4) -0.1612(2) .067 Uiso calc R H
C8 1 -0.1162(3) .2053(4) -0.1090(2) .0451(8) Uani d . C
C9 1 -.0670(3) .1225(4) -0.1567(2) .0450(8) Uani d . C
C10 1 .0073(4) -.0046(3) -0.1462(2) .0458(8) Uani d . C
C11 1 .0553(4) -.0906(4) -0.1950(2) .058(1) Uani d . C
H11 1 .0450(4) -.0691(4) -0.2388(2) .069 Uiso calc R H
C12 1 .1180(4) -0.2080(4) -0.1659(2) .0578(9) Uani d . C
H12 1 .1576(4) -0.2829(4) -0.1860(2) .069 Uiso calc R H
C13 1 -0.2325(3) .4309(4) .0720(2) .0452(8) Uani d . C
C14 1 -0.3537(4) .4209(4) .0965(2) .061(1) Uani d . C
H14 1 -0.3940(4) .3309(4) .0995(2) .073 Uiso calc R H
C15 1 -0.4152(4) .5426(6) .1165(2) .073(1) Uani d . C
H15 1 -0.4956(4) .5330(6) .1335(2) .088 Uiso calc R H
C16 1 -0.3605(4) .6777(5) .1119(2) .065(1) Uani d . C
C17 1 -0.2394(4) .6888(4) .0879(2) .060(1) Uani d . C
H17 1 -0.2001(4) .7792(4) .0846(2) .072 Uiso calc R H
C18 1 -0.1757(4) .5660(4) .0687(2) .0543(9) Uani d . C
H18 1 -.0935(4) .5754(4) .0533(2) .065 Uiso calc R H
C19 1 -0.4279(6) .8145(6) .1331(3) .112(2) Uani d . C
H19A 1 -0.3741(6) .8974(6) .1260(3) .167 Uiso calc R H
H19B 1 -0.4344(6) .8076(6) .1782(3) .167 Uiso calc R H
H19C 1 -0.5175(6) .8243(6) .1086(3) .167 Uiso calc R H
C20 1 -.0965(4) .1791(3) -0.2243(2) .0466(8) Uani d . C
C21 1 -.0032(4) .2655(4) -0.2486(2) .063(1) Uani d . C
H21 1 .0794(4) .2870(4) -0.2228(2) .076 Uiso calc R H
C22 1 -.0308(5) .3207(4) -0.3108(2) .067(1) Uani d . C
H22 1 .0332(5) .3795(4) -0.3259(2) .081 Uiso calc R H
C23 1 -0.1519(4) .2896(4) -0.3506(2) .057(1) Uani d . C
C24 1 -0.2443(4) .2056(4) -0.3267(2) .063(1) Uani d . C
H24 1 -0.3268(4) .1849(4) -0.3526(2) .075 Uiso calc R H
C25 1 -0.2188(4) .1494(4) -0.2642(2) .059(1) Uani d . C
H25 1 -0.2839(4) .0919(4) -0.2491(2) .071 Uiso calc R H
C26 1 -0.1796(5) .3472(5) -0.4192(2) .081(1) Uani d . C
H26A 1 -0.1034(5) .4040(5) -0.4274(2) .121 Uiso calc R H
H26B 1 -0.2600(5) .4064(5) -0.4245(2) .121 Uiso calc R H
H26C 1 -0.1930(5) .2677(5) -0.4489(2) .121 Uiso calc R H
Zn27 1 0 0 0 .0409(2) Uani d S Zn

loop_
_atom_type_symbol
_atom_type_description
_atom_type_scat_dispersion_real
_atom_type_scat_dispersion_imag
_atom_type_scat_source
C C 0.0033 0.0016 'International Tables Vol C Tables 4.2.6.8 and 6.1.1.4'
H H 0.0000 0.0000 'International Tables Vol C Tables 4.2.6.8 and 6.1.1.4'
N N 0.0061 0.0033 'International Tables Vol C Tables 4.2.6.8 and 6.1.1.4'
Zn Zn 0.2839 1.4301 'International Tables Vol C Tables 4.2.6.8 and 6.1.1.4'

loop_
_geom_angle_atom_site_label_1
_geom_angle_atom_site_label_2
_geom_angle_atom_site_label_3
_geom_angle_site_symmetry_1
_geom_angle_site_symmetry_3
_geom_angle
_geom_angle_publ_flag
C5 N1 C8 . . 106.4(3) no
C5 N1 Zn27 . . 127.3(2) no
C8 N1 Zn27 . . 126.2(2) no
C3 N2 C10 . . 106.3(3) no
C3 N2 Zn27 . . 127.1(2) no
C10 N2 Zn27 . . 126.5(2) no
N2 C3 C4 . 3 125.5(3) no
N2 C3 C12 . . 109.5(3) no
C4 C3 C12 3 . 125.0(3) no
C3 C4 C5 3 . 124.5(3) no
C3 C4 C13 3 . 118.9(3) no
C5 C4 C13 . . 116.6(3) no
N1 C5 C4 . . 125.9(3) no
N1 C5 C6 . . 109.6(3) no
C4 C5 C6 . . 124.4(3) no
C7 C6 C5 . . 107.3(3) no
C6 C7 C8 . . 107.3(3) no
N1 C8 C9 . . 125.8(3) no
N1 C8 C7 . . 109.4(3) no
C9 C8 C7 . . 124.7(3) no
C10 C9 C8 . . 125.8(3) no
C10 C9 C20 . . 117.8(3) no
C8 C9 C20 . . 116.4(3) no
C9 C10 N2 . . 125.1(3) no
C9 C10 C11 . . 125.8(3) no
N2 C10 C11 . . 109.1(3) no
C12 C11 C10 . . 107.8(3) no
C11 C12 C3 . . 107.3(3) no
C18 C13 C14 . . 117.8(3) no
C18 C13 C4 . . 121.4(3) no
C14 C13 C4 . . 120.8(3) no
C15 C14 C13 . . 120.8(4) no
C16 C15 C14 . . 121.5(4) no
C15 C16 C17 . . 118.1(4) no
C15 C16 C19 . . 122.3(4) no
C17 C16 C19 . . 119.5(4) no
C16 C17 C18 . . 120.6(4) no
C13 C18 C17 . . 121.1(3) no
C21 C20 C25 . . 117.9(3) no
C21 C20 C9 . . 120.6(3) no
C25 C20 C9 . . 121.5(3) no
C20 C21 C22 . . 121.0(4) no
C23 C22 C21 . . 121.1(4) no
C24 C23 C22 . . 118.0(3) no
C24 C23 C26 . . 121.3(4) no
C22 C23 C26 . . 120.7(4) no
C23 C24 C25 . . 121.9(4) no
C20 C25 C24 . . 120.2(4) no
N1 Zn27 N1 . 3 180.0 no
N1 Zn27 N2 . 3 89.61(11) no
N1 Zn27 N2 3 3 90.40(11) no
N1 Zn27 N2 . . 90.39(11) no
N1 Zn27 N2 3 . 89.60(11) no
N2 Zn27 N2 3 . 180.0 no

loop_
_geom_bond_atom_site_label_1
_geom_bond_atom_site_label_2
_geom_bond_site_symmetry_2
_geom_bond_distance
_geom_bond_publ_flag
N1 C5 . 1.370(4) no
N1 C8 . 1.381(4) no
N1 Zn27 . 2.029(3) no
N2 C3 . 1.379(4) no
N2 C10 . 1.388(4) no
N2 Zn27 . 2.045(3) no
C3 C4 3 1.399(5) no
C3 C12 . 1.439(5) no
C4 C3 3 1.399(5) no
C4 C5 . 1.412(5) no
C4 C13 . 1.500(4) no
C5 C6 . 1.437(5) no
C6 C7 . 1.351(5) no
C7 C8 . 1.434(5) no
C8 C9 . 1.407(5) no
C9 C10 . 1.386(4) no
C9 C20 . 1.498(4) no
C10 C11 . 1.437(5) no
C11 C12 . 1.348(5) no
C13 C18 . 1.378(5) no
C13 C14 . 1.386(5) no
C14 C15 . 1.377(6) no
C15 C16 . 1.372(6) no
C16 C17 . 1.380(6) no
C16 C19 . 1.530(6) no
C17 C18 . 1.390(5) no
C20 C21 . 1.381(5) no
C20 C25 . 1.390(5) no
C21 C22 . 1.388(5) no
C22 C23 . 1.383(6) no
C23 C24 . 1.359(5) no
C23 C26 . 1.517(5) no
C24 C25 . 1.396(5) no
Zn27 N1 3 2.029(3) no
Zn27 N2 3 2.045(3) no
